data_1554612
loop_
_publ_author_name
'Giereth, Robin'
'Reim, Immanuel'
'Frey, Wolfgang'
'Junge, Henrik'
'Tschierlei, Stefanie'
'Karnahl, Michael'

_publ_section_title
;
 Remarkably long-lived excited states of copper photosensitizers
 containing an extended \p-system based on an anthracene moiety
;
_journal_issue 3
_journal_name_full 'Sustainable Energy &amp; Fuels'
_journal_page_first 692
_journal_paper_doi 10.1039/C8SE00521D
_journal_volume 3
_journal_year 2019
_chemical_formula_moiety 'C48 H28 Cu N8, F6 P'
_chemical_formula_sum 'C48 H28 Cu F6 N8 P'
_chemical_formula_weight 925.29
_chemical_name_systematic
; 
 'compound 2''
;
_space_group_IT_number 2
_space_group_name_Hall '-P 1'
_space_group_name_H-M_alt 'P -1'
_symmetry_cell_setting triclinic
_symmetry_space_group_name_Hall '-P 1'
_symmetry_space_group_name_H-M 'P -1'
_atom_sites_solution_hydrogens geom
_atom_sites_solution_primary direct
_atom_sites_solution_secondary difmap
_audit_creation_method SHELXL-97
_audit_update_record
;
2018-08-27 deposited with the CCDC.
2018-11-05 downloaded from the CCDC.
;
_cell_angle_alpha 86.186(4)
_cell_angle_beta 81.280(4)
_cell_angle_gamma 87.085(5)
_cell_formula_units_Z 2
_cell_length_a 8.1362(5)
_cell_length_b 10.6863(7)
_cell_length_c 22.4625(13)
_cell_measurement_reflns_used 5064
_cell_measurement_temperature 130(2)
_cell_measurement_theta_max 65.59
_cell_measurement_theta_min 4.15
_cell_volume 1924.5(2)
_computing_cell_refinement 'Bruker APEXII Software Suite, 2008'
_computing_data_collection 'Bruker APEXII Software Suite, 2008'
_computing_data_reduction 'Bruker APEXII Software Suite, 2008'
_computing_molecular_graphics 'SHELXTL-plus, XP (Sheldrick, 1991)'
_computing_structure_refinement 'SHELXL-97 (Sheldrick, 1997)'
_computing_structure_solution 'SHELXS-97 (Sheldrick, 1990)'
_diffrn_ambient_temperature 130(2)
_diffrn_measured_fraction_theta_full 0.969
_diffrn_measured_fraction_theta_max 0.969
_diffrn_measurement_device_type 'Bruker Kappa APEXII Duo'
_diffrn_measurement_method 'Omega + Phi Scans'
_diffrn_radiation_monochromator Triumph
_diffrn_radiation_source I\mS
_diffrn_radiation_type CuK\a
_diffrn_radiation_wavelength 1.54178
_diffrn_reflns_av_R_equivalents 0.0519
_diffrn_reflns_av_sigmaI/netI 0.0471
_diffrn_reflns_limit_h_max 9
_diffrn_reflns_limit_h_min -7
_diffrn_reflns_limit_k_max 12
_diffrn_reflns_limit_k_min -12
_diffrn_reflns_limit_l_max 26
_diffrn_reflns_limit_l_min -22
_diffrn_reflns_number 23569
_diffrn_reflns_theta_full 65.59
_diffrn_reflns_theta_max 65.59
_diffrn_reflns_theta_min 4.15
_diffrn_standards_decay_% 0
_diffrn_standards_interval_count 0
_diffrn_standards_number 0
_exptl_absorpt_coefficient_mu 1.876
_exptl_absorpt_correction_T_max 0.9210
_exptl_absorpt_correction_T_min 0.7266
_exptl_absorpt_correction_type numerical
_exptl_absorpt_process_details 'SADABS (Bruker, 2008)'
_exptl_crystal_colour red
_exptl_crystal_density_diffrn 1.597
_exptl_crystal_density_method 'not measured'
_exptl_crystal_description prism
_exptl_crystal_F_000 940
_exptl_crystal_size_max 0.16
_exptl_crystal_size_mid 0.10
_exptl_crystal_size_min 0.05
_refine_diff_density_max 0.398
_refine_diff_density_min -0.351
_refine_diff_density_rms 0.062
_refine_ls_extinction_method none
_refine_ls_goodness_of_fit_ref 1.031
_refine_ls_hydrogen_treatment constr
_refine_ls_matrix_type full
_refine_ls_number_parameters 581
_refine_ls_number_reflns 6457
_refine_ls_number_restraints 0
_refine_ls_restrained_S_all 1.031
_refine_ls_R_factor_all 0.0589
_refine_ls_R_factor_gt 0.0423
_refine_ls_shift/su_max 0.000
_refine_ls_shift/su_mean 0.000
_refine_ls_structure_factor_coef Fsqd
_refine_ls_weighting_details 'calc w=1/[\s^2^(Fo^2^)+(0.0678P)^2^+0.3318P] where P=(Fo^2^+2Fc^2^)/3'
_refine_ls_weighting_scheme calc
_refine_ls_wR_factor_gt 0.1077
_refine_ls_wR_factor_ref 0.1159
_reflns_number_gt 5064
_reflns_number_total 6457
_reflns_threshold_expression >2sigma(I)
_cod_data_source_file c8se00521d2.cif
_cod_data_source_block s2389lc
_cod_database_code 1554612

loop_
_symmetry_equiv_pos_as_xyz
'x, y, z'
'-x, -y, -z'

loop_
_atom_site_label
_atom_site_type_symbol
_atom_site_fract_x
_atom_site_fract_y
_atom_site_fract_z
_atom_site_U_iso_or_equiv
_atom_site_adp_type
_atom_site_occupancy
_atom_site_symmetry_multiplicity
_atom_site_calc_flag
_atom_site_refinement_flags
Cu1 Cu 0.74578(5) 0.67378(4) 0.247765(16) 0.03340(14) Uani 1 1 d .
N1 N 0.6351(3) 0.5287(2) 0.21674(9) 0.0299(5) Uani 1 1 d .
C1 C 0.4926(3) 0.4770(3) 0.24210(12) 0.0343(6) Uani 1 1 d .
N2 N 0.9324(3) 0.61789(19) 0.18355(9) 0.0301(5) Uani 1 1 d .
C2 C 0.4467(4) 0.3647(3) 0.22310(12) 0.0401(7) Uani 1 1 d .
H2 H 0.3492 0.3261 0.2430 0.048 Uiso 1 1 calc R
C3 C 0.5425(4) 0.3094(3) 0.17539(12) 0.0389(6) Uani 1 1 d .
H3 H 0.5109 0.2323 0.1626 0.047 Uiso 1 1 calc R
N3 N 0.4297(4) 0.1644(3) 0.06586(12) 0.0535(7) Uani 1 1 d .
N4 N 1.3321(3) 0.4072(3) -0.03214(11) 0.0447(6) Uani 1 1 d .
C4 C 0.6866(3) 0.3658(2) 0.14530(11) 0.0311(6) Uani 1 1 d .
N5 N 0.6435(3) 0.84034(19) 0.27599(9) 0.0280(5) Uani 1 1 d .
C5 C 0.7307(3) 0.4737(2) 0.17027(11) 0.0296(5) Uani 1 1 d .
N6 N 0.7906(3) 0.6568(2) 0.33571(9) 0.0300(5) Uani 1 1 d .
C6 C 0.8954(3) 0.5224(2) 0.15171(11) 0.0292(5) Uani 1 1 d .
C7 C 1.0112(3) 0.4637(2) 0.10848(11) 0.0301(6) Uani 1 1 d .
N7 N 0.5056(4) 1.3155(2) 0.39955(13) 0.0504(7) Uani 1 1 d .
N8 N 0.9732(3) 0.7613(2) 0.56287(10) 0.0403(6) Uani 1 1 d .
C8 C 1.1755(4) 0.5030(3) 0.10317(12) 0.0381(6) Uani 1 1 d .
H8 H 1.2610 0.4628 0.0766 0.046 Uiso 1 1 calc R
C9 C 1.2135(4) 0.5984(3) 0.13582(12) 0.0386(6) Uani 1 1 d .
H9 H 1.3248 0.6245 0.1317 0.046 Uiso 1 1 calc R
C10 C 1.0886(4) 0.6575(3) 0.17527(12) 0.0347(6) Uani 1 1 d .
C11 C 0.3919(4) 0.5406(3) 0.29391(13) 0.0411(7) Uani 1 1 d .
H11A H 0.4322 0.5110 0.3315 0.062 Uiso 1 1 calc R
H11B H 0.2746 0.5209 0.2964 0.062 Uiso 1 1 calc R
H11C H 0.4030 0.6316 0.2877 0.062 Uiso 1 1 calc R
C12 C 1.1211(4) 0.7627(3) 0.21208(13) 0.0432(7) Uani 1 1 d .
H12A H 1.0669 0.8405 0.1976 0.065 Uiso 1 1 calc R
H12B H 1.2413 0.7733 0.2082 0.065 Uiso 1 1 calc R
H12C H 1.0765 0.7434 0.2545 0.065 Uiso 1 1 calc R
C13 C 0.7914(3) 0.3190(2) 0.09168(11) 0.0314(6) Uani 1 1 d .
C14 C 0.7332(4) 0.2347(2) 0.05550(11) 0.0343(6) Uani 1 1 d .
C15 C 0.8346(4) 0.1828(3) 0.00506(11) 0.0354(6) Uani 1 1 d .
C16 C 0.9985(4) 0.2263(2) -0.01175(11) 0.0337(6) Uani 1 1 d .
C17 C 1.0517(3) 0.3214(2) 0.02170(11) 0.0316(6) Uani 1 1 d .
C18 C 0.9561(3) 0.3661(2) 0.07339(11) 0.0303(6) Uani 1 1 d .
C19 C 0.7789(4) 0.0897(3) -0.02853(12) 0.0410(7) Uani 1 1 d .
H19 H 0.6691 0.0611 -0.0179 0.049 Uiso 1 1 calc R
C20 C 0.8810(4) 0.0412(3) -0.07576(13) 0.0447(7) Uani 1 1 d .
H20 H 0.8432 -0.0222 -0.0975 0.054 Uiso 1 1 calc R
C21 C 1.0422(4) 0.0846(3) -0.09236(13) 0.0440(7) Uani 1 1 d .
H21 H 1.1127 0.0501 -0.1255 0.053 Uiso 1 1 calc R
C22 C 1.0993(4) 0.1748(3) -0.06203(12) 0.0392(6) Uani 1 1 d .
H22 H 1.2083 0.2038 -0.0747 0.047 Uiso 1 1 calc R
C23 C 0.5625(4) 0.1978(3) 0.06377(12) 0.0396(7) Uani 1 1 d .
C24 C 1.2100(4) 0.3723(3) -0.00551(12) 0.0350(6) Uani 1 1 d .
C25 C 0.5508(3) 0.9218(2) 0.24633(11) 0.0290(5) Uani 1 1 d .
C26 C 0.4715(3) 1.0249(3) 0.27482(12) 0.0326(6) Uani 1 1 d .
H26 H 0.3983 1.0786 0.2546 0.039 Uiso 1 1 calc R
C27 C 0.4970(3) 1.0501(2) 0.33106(12) 0.0302(6) Uani 1 1 d .
H27 H 0.4420 1.1210 0.3498 0.036 Uiso 1 1 calc R
C28 C 0.6046(3) 0.9716(2) 0.36173(11) 0.0260(5) Uani 1 1 d .
C29 C 0.6663(3) 0.8631(2) 0.33287(11) 0.0264(5) Uani 1 1 d .
C30 C 0.7461(3) 0.7610(2) 0.36562(11) 0.0262(5) Uani 1 1 d .
C31 C 0.7606(3) 0.7704(2) 0.42651(11) 0.0263(5) Uani 1 1 d .
C32 C 0.7992(3) 0.6567(2) 0.45783(12) 0.0321(6) Uani 1 1 d .
H32 H 0.7957 0.6538 0.5004 0.038 Uiso 1 1 calc R
C33 C 0.8418(4) 0.5502(2) 0.42726(12) 0.0345(6) Uani 1 1 d .
H33 H 0.8702 0.4743 0.4485 0.041 Uiso 1 1 calc R
C34 C 0.8436(3) 0.5530(2) 0.36476(12) 0.0327(6) Uani 1 1 d .
C35 C 0.5361(4) 0.9006(3) 0.18216(12) 0.0384(6) Uani 1 1 d .
H35A H 0.6254 0.9428 0.1553 0.058 Uiso 1 1 calc R
H35B H 0.4280 0.9348 0.1731 0.058 Uiso 1 1 calc R
H35C H 0.5453 0.8104 0.1762 0.058 Uiso 1 1 calc R
C36 C 0.8956(4) 0.4424(3) 0.32851(13) 0.0422(7) Uani 1 1 d .
H36A H 0.7971 0.4062 0.3174 0.063 Uiso 1 1 calc R
H36B H 0.9536 0.3794 0.3524 0.063 Uiso 1 1 calc R
H36C H 0.9703 0.4688 0.2919 0.063 Uiso 1 1 calc R
C37 C 0.6539(3) 0.9950(2) 0.42016(11) 0.0265(5) Uani 1 1 d .
C38 C 0.6341(3) 1.1120(2) 0.44534(11) 0.0291(5) Uani 1 1 d .
C39 C 0.6877(3) 1.1357(2) 0.50086(12) 0.0305(6) Uani 1 1 d .
C40 C 0.7703(3) 1.0376(2) 0.53141(11) 0.0298(5) Uani 1 1 d .
C41 C 0.7920(3) 0.9185(2) 0.50593(11) 0.0281(5) Uani 1 1 d .
C42 C 0.7336(3) 0.8931(2) 0.45245(11) 0.0269(5) Uani 1 1 d .
C43 C 0.6671(3) 1.2559(3) 0.52553(13) 0.0366(6) Uani 1 1 d .
H43 H 0.6106 1.3227 0.5058 0.044 Uiso 1 1 calc R
C44 C 0.7280(4) 1.2755(3) 0.57720(13) 0.0426(7) Uani 1 1 d .
H44 H 0.7142 1.3563 0.5930 0.051 Uiso 1 1 calc R
C45 C 0.8110(3) 1.1781(3) 0.60767(12) 0.0379(6) Uani 1 1 d .
H45 H 0.8523 1.1934 0.6438 0.045 Uiso 1 1 calc R
C46 C 0.8323(3) 1.0614(3) 0.58527(12) 0.0351(6) Uani 1 1 d .
H46 H 0.8888 0.9959 0.6058 0.042 Uiso 1 1 calc R
C47 C 0.5625(4) 1.2223(3) 0.41646(12) 0.0363(6) Uani 1 1 d .
C48 C 0.8906(3) 0.8272(3) 0.53684(11) 0.0307(6) Uani 1 1 d .
P1 P 0.99806(8) 0.13131(6) 0.25199(3) 0.03179(18) Uani 1 1 d .
F1 F 1.12202(19) 0.18510(15) 0.29225(7) 0.0390(4) Uani 1 1 d .
F2 F 0.8752(2) 0.07530(18) 0.21226(9) 0.0541(5) Uani 1 1 d .
F3 F 0.9876(2) 0.26385(17) 0.21671(8) 0.0507(4) Uani 1 1 d .
F4 F 1.1540(2) 0.08899(18) 0.20409(7) 0.0476(4) Uani 1 1 d .
F5 F 1.0096(3) -0.00246(16) 0.28838(8) 0.0544(5) Uani 1 1 d .
F6 F 0.8430(2) 0.17110(17) 0.30032(8) 0.0484(4) Uani 1 1 d .

loop_
_atom_site_aniso_label
_atom_site_aniso_U_11
_atom_site_aniso_U_22
_atom_site_aniso_U_33
_atom_site_aniso_U_23
_atom_site_aniso_U_13
_atom_site_aniso_U_12
Cu1 0.0468(2) 0.0292(2) 0.0243(2) -0.00719(15) -0.00478(16) 0.00343(17)
N1 0.0382(12) 0.0292(11) 0.0223(10) -0.0025(9) -0.0050(9) 0.0017(9)
C1 0.0420(15) 0.0341(14) 0.0256(13) 0.0015(11) -0.0035(11) 0.0015(12)
N2 0.0433(12) 0.0250(11) 0.0227(10) -0.0019(8) -0.0072(9) -0.0017(9)
C2 0.0477(16) 0.0388(16) 0.0324(15) -0.0001(12) 0.0011(12) -0.0116(13)
C3 0.0540(17) 0.0338(14) 0.0285(14) -0.0029(11) -0.0010(12) -0.0123(13)
N3 0.0600(18) 0.0598(18) 0.0418(15) -0.0084(13) -0.0048(13) -0.0147(15)
N4 0.0527(16) 0.0522(16) 0.0280(12) -0.0024(11) -0.0020(12) -0.0026(13)
C4 0.0433(15) 0.0275(13) 0.0223(12) -0.0001(10) -0.0041(11) -0.0023(11)
N5 0.0321(11) 0.0280(11) 0.0235(11) -0.0024(9) -0.0022(8) -0.0006(9)
C5 0.0412(14) 0.0271(13) 0.0203(12) 0.0001(10) -0.0062(10) 0.0018(11)
N6 0.0400(12) 0.0256(11) 0.0246(11) -0.0042(9) -0.0053(9) 0.0022(9)
C6 0.0411(14) 0.0274(13) 0.0194(12) 0.0014(10) -0.0066(10) -0.0006(11)
C7 0.0430(15) 0.0254(13) 0.0219(12) -0.0013(10) -0.0050(11) 0.0000(11)
N7 0.0670(17) 0.0310(14) 0.0538(16) -0.0058(12) -0.0129(14) 0.0090(13)
N8 0.0483(14) 0.0434(14) 0.0297(12) -0.0018(11) -0.0079(11) 0.0004(12)
C8 0.0424(15) 0.0422(16) 0.0291(14) -0.0082(12) -0.0016(12) 0.0002(13)
C9 0.0414(15) 0.0442(16) 0.0317(14) -0.0088(12) -0.0059(12) -0.0053(13)
C10 0.0453(16) 0.0330(14) 0.0266(13) -0.0021(11) -0.0076(11) -0.0037(12)
C11 0.0465(16) 0.0389(16) 0.0354(15) -0.0061(13) 0.0032(12) 0.0016(13)
C12 0.0508(17) 0.0422(16) 0.0378(16) -0.0127(13) -0.0031(13) -0.0092(14)
C13 0.0463(15) 0.0258(13) 0.0222(12) -0.0002(10) -0.0055(11) -0.0024(11)
C14 0.0511(16) 0.0285(13) 0.0231(13) -0.0004(11) -0.0046(11) -0.0035(12)
C15 0.0560(17) 0.0288(13) 0.0219(13) -0.0006(11) -0.0078(12) -0.0024(12)
C16 0.0506(16) 0.0287(13) 0.0218(13) -0.0022(10) -0.0060(11) 0.0017(12)
C17 0.0427(14) 0.0285(13) 0.0233(12) -0.0006(10) -0.0054(11) 0.0015(11)
C18 0.0440(15) 0.0264(13) 0.0202(12) 0.0004(10) -0.0060(11) 0.0016(11)
C19 0.0601(18) 0.0364(15) 0.0279(14) -0.0035(12) -0.0072(13) -0.0097(13)
C20 0.073(2) 0.0357(16) 0.0274(14) -0.0096(12) -0.0102(14) -0.0032(15)
C21 0.062(2) 0.0417(16) 0.0281(15) -0.0114(12) -0.0049(13) 0.0049(15)
C22 0.0505(17) 0.0396(16) 0.0260(14) -0.0070(12) -0.0003(12) 0.0025(13)
C23 0.058(2) 0.0343(15) 0.0273(14) -0.0063(11) -0.0057(13) -0.0059(14)
C24 0.0479(17) 0.0330(14) 0.0249(13) -0.0059(11) -0.0083(13) 0.0034(13)
C25 0.0300(13) 0.0313(13) 0.0250(12) 0.0014(10) -0.0026(10) -0.0025(11)
C26 0.0315(13) 0.0349(14) 0.0299(14) 0.0044(11) -0.0031(11) 0.0028(11)
C27 0.0294(13) 0.0263(13) 0.0328(14) 0.0011(11) 0.0001(10) 0.0006(10)
C28 0.0262(12) 0.0252(12) 0.0251(12) -0.0007(10) 0.0010(10) -0.0008(10)
C29 0.0259(12) 0.0254(12) 0.0263(12) 0.0011(10) 0.0006(10) -0.0019(10)
C30 0.0272(12) 0.0259(13) 0.0238(12) -0.0010(10) 0.0013(10) -0.0008(10)
C31 0.0274(12) 0.0268(13) 0.0242(12) -0.0020(10) -0.0018(10) -0.0004(10)
C32 0.0406(14) 0.0299(14) 0.0259(13) -0.0005(11) -0.0063(11) -0.0008(11)
C33 0.0469(15) 0.0239(13) 0.0335(14) 0.0003(11) -0.0102(12) 0.0014(11)
C34 0.0412(14) 0.0266(13) 0.0305(14) -0.0034(11) -0.0061(11) 0.0024(11)
C35 0.0420(15) 0.0443(16) 0.0286(14) -0.0002(12) -0.0067(12) 0.0033(13)
C36 0.067(2) 0.0259(14) 0.0351(15) -0.0087(12) -0.0129(14) 0.0121(13)
C37 0.0277(12) 0.0252(12) 0.0243(12) -0.0014(10) 0.0026(10) 0.0004(10)
C38 0.0306(13) 0.0286(13) 0.0256(13) -0.0028(10) 0.0046(10) -0.0001(10)
C39 0.0290(13) 0.0315(14) 0.0288(13) -0.0082(11) 0.0062(10) -0.0027(11)
C40 0.0275(12) 0.0334(14) 0.0265(13) -0.0050(11) 0.0049(10) -0.0028(11)
C41 0.0291(12) 0.0309(13) 0.0227(12) -0.0025(10) 0.0018(10) -0.0021(10)
C42 0.0269(12) 0.0289(13) 0.0228(12) -0.0016(10) 0.0033(10) -0.0004(10)
C43 0.0378(14) 0.0317(14) 0.0371(15) -0.0092(12) 0.0069(12) 0.0001(12)
C44 0.0454(16) 0.0409(16) 0.0396(16) -0.0201(13) 0.0081(13) -0.0053(13)
C45 0.0369(14) 0.0470(17) 0.0296(14) -0.0132(12) 0.0023(11) -0.0066(12)
C46 0.0366(14) 0.0423(16) 0.0249(13) -0.0058(11) 0.0023(11) -0.0034(12)
C47 0.0413(15) 0.0326(15) 0.0337(15) -0.0073(12) 0.0001(12) 0.0021(12)
C48 0.0343(13) 0.0349(14) 0.0218(12) -0.0042(11) 0.0007(11) -0.0027(12)
P1 0.0355(4) 0.0312(4) 0.0289(3) -0.0096(3) -0.0028(3) 0.0007(3)
F1 0.0405(8) 0.0442(9) 0.0340(8) -0.0144(7) -0.0065(7) -0.0003(7)
F2 0.0479(10) 0.0616(12) 0.0585(11) -0.0280(9) -0.0155(8) -0.0023(9)
F3 0.0644(11) 0.0440(10) 0.0437(10) 0.0043(8) -0.0135(8) 0.0039(8)
F4 0.0425(9) 0.0673(12) 0.0331(9) -0.0210(8) -0.0019(7) 0.0080(8)
F5 0.0839(13) 0.0311(9) 0.0472(10) -0.0046(8) -0.0056(9) -0.0008(9)
F6 0.0441(9) 0.0467(10) 0.0517(10) -0.0201(8) 0.0115(8) -0.0084(8)

loop_
_atom_type_symbol
_atom_type_description
_atom_type_scat_dispersion_real
_atom_type_scat_dispersion_imag
_atom_type_scat_source
C C 0.0181 0.0091 'International Tables Vol C Tables 4.2.6.8 and 6.1.1.4'
H H 0.0000 0.0000 'International Tables Vol C Tables 4.2.6.8 and 6.1.1.4'
N N 0.0311 0.0180 'International Tables Vol C Tables 4.2.6.8 and 6.1.1.4'
F F 0.0727 0.0534 'International Tables Vol C Tables 4.2.6.8 and 6.1.1.4'
P P 0.2955 0.4335 'International Tables Vol C Tables 4.2.6.8 and 6.1.1.4'
Cu Cu -1.9646 0.5888 'International Tables Vol C Tables 4.2.6.8 and 6.1.1.4'

loop_
_geom_angle_atom_site_label_1
_geom_angle_atom_site_label_2
_geom_angle_atom_site_label_3
_geom_angle
N2 Cu1 N5 135.92(9)
N2 Cu1 N1 80.47(9)
N5 Cu1 N1 129.18(9)
N2 Cu1 N6 117.12(8)
N5 Cu1 N6 80.63(8)
N1 Cu1 N6 117.58(8)
C1 N1 C5 119.5(2)
C1 N1 Cu1 126.56(18)
C5 N1 Cu1 113.42(18)
N1 C1 C2 120.6(2)
N1 C1 C11 117.5(3)
C2 C1 C11 121.8(3)
C10 N2 C6 119.3(2)
C10 N2 Cu1 125.68(18)
C6 N2 Cu1 114.60(18)
C3 C2 C1 119.9(3)
C3 C2 H2 120.0
C1 C2 H2 120.0
C2 C3 C4 120.7(3)
C2 C3 H3 119.7
C4 C3 H3 119.7
C5 C4 C3 115.6(2)
C5 C4 C13 119.4(2)
C3 C4 C13 125.0(2)
C25 N5 C29 119.2(2)
C25 N5 Cu1 126.81(17)
C29 N5 Cu1 113.87(16)
N1 C5 C4 123.3(2)
N1 C5 C6 116.3(2)
C4 C5 C6 119.9(2)
C34 N6 C30 120.1(2)
C34 N6 Cu1 126.53(17)
C30 N6 Cu1 113.07(16)
N2 C6 C7 123.5(2)
N2 C6 C5 115.1(2)
C7 C6 C5 121.0(2)
C6 C7 C8 115.6(2)
C6 C7 C18 119.4(2)
C8 C7 C18 124.9(2)
C9 C8 C7 120.8(3)
C9 C8 H8 119.6
C7 C8 H8 119.6
C8 C9 C10 120.0(3)
C8 C9 H9 120.0
C10 C9 H9 120.0
N2 C10 C9 120.6(2)
N2 C10 C12 116.6(2)
C9 C10 C12 122.8(3)
C1 C11 H11A 109.5
C1 C11 H11B 109.5
H11A C11 H11B 109.5
C1 C11 H11C 109.5
H11A C11 H11C 109.5
H11B C11 H11C 109.5
C10 C12 H12A 109.5
C10 C12 H12B 109.5
H12A C12 H12B 109.5
C10 C12 H12C 109.5
H12A C12 H12C 109.5
H12B C12 H12C 109.5
C14 C13 C18 118.5(2)
C14 C13 C4 121.8(3)
C18 C13 C4 119.6(2)
C13 C14 C15 123.0(3)
C13 C14 C23 123.1(3)
C15 C14 C23 113.8(2)
C19 C15 C16 119.2(3)
C19 C15 C14 122.6(3)
C16 C15 C14 118.1(2)
C22 C16 C15 118.1(3)
C22 C16 C17 123.3(3)
C15 C16 C17 118.6(2)
C18 C17 C16 123.0(3)
C18 C17 C24 123.5(2)
C16 C17 C24 113.4(2)
C17 C18 C13 118.3(2)
C17 C18 C7 123.2(3)
C13 C18 C7 118.4(2)
C20 C19 C15 120.7(3)
C20 C19 H19 119.7
C15 C19 H19 119.7
C19 C20 C21 120.0(3)
C19 C20 H20 120.0
C21 C20 H20 120.0
C22 C21 C20 121.2(3)
C22 C21 H21 119.4
C20 C21 H21 119.4
C21 C22 C16 120.8(3)
C21 C22 H22 119.6
C16 C22 H22 119.6
N3 C23 C14 174.4(3)
N4 C24 C17 173.2(3)
N5 C25 C26 120.0(2)
N5 C25 C35 118.7(2)
C26 C25 C35 121.2(2)
C27 C26 C25 121.0(2)
C27 C26 H26 119.5
C25 C26 H26 119.5
C26 C27 C28 120.3(2)
C26 C27 H27 119.9
C28 C27 H27 119.9
C29 C28 C27 115.3(2)
C29 C28 C37 119.4(2)
C27 C28 C37 125.3(2)
N5 C29 C28 123.6(2)
N5 C29 C30 115.7(2)
C28 C29 C30 120.4(2)
N6 C30 C31 123.4(2)
N6 C30 C29 116.3(2)
C31 C30 C29 120.1(2)
C30 C31 C32 115.3(2)
C30 C31 C42 119.1(2)
C32 C31 C42 125.6(2)
C33 C32 C31 120.4(2)
C33 C32 H32 119.8
C31 C32 H32 119.8
C32 C33 C34 120.2(2)
C32 C33 H33 119.9
C34 C33 H33 119.9
N6 C34 C33 119.8(2)
N6 C34 C36 117.3(2)
C33 C34 C36 122.9(2)
C25 C35 H35A 109.5
C25 C35 H35B 109.5
H35A C35 H35B 109.5
C25 C35 H35C 109.5
H35A C35 H35C 109.5
H35B C35 H35C 109.5
C34 C36 H36A 109.5
C34 C36 H36B 109.5
H36A C36 H36B 109.5
C34 C36 H36C 109.5
H36A C36 H36C 109.5
H36B C36 H36C 109.5
C38 C37 C42 117.9(2)
C38 C37 C28 123.5(2)
C42 C37 C28 118.5(2)
C37 C38 C39 123.5(2)
C37 C38 C47 123.3(2)
C39 C38 C47 113.2(2)
C40 C39 C38 118.7(2)
C40 C39 C43 118.7(2)
C38 C39 C43 122.5(2)
C39 C40 C41 118.2(2)
C39 C40 C46 119.5(2)
C41 C40 C46 122.3(2)
C42 C41 C40 123.4(2)
C42 C41 C48 121.9(2)
C40 C41 C48 114.6(2)
C41 C42 C37 118.2(2)
C41 C42 C31 122.3(2)
C37 C42 C31 119.3(2)
C44 C43 C39 120.3(3)
C44 C43 H43 119.8
C39 C43 H43 119.8
C43 C44 C45 121.1(3)
C43 C44 H44 119.4
C45 C44 H44 119.4
C46 C45 C44 120.0(3)
C46 C45 H45 120.0
C44 C45 H45 120.0
C45 C46 C40 120.3(3)
C45 C46 H46 119.8
C40 C46 H46 119.8
N7 C47 C38 172.4(3)
N8 C48 C41 175.5(3)
F3 P1 F6 90.59(10)
F3 P1 F2 91.05(10)
F6 P1 F2 90.17(10)
F3 P1 F4 90.42(10)
F6 P1 F4 178.99(11)
F2 P1 F4 89.81(9)
F3 P1 F1 89.90(10)
F6 P1 F1 90.04(9)
F2 P1 F1 179.03(11)
F4 P1 F1 89.97(9)
F3 P1 F5 179.34(11)
F6 P1 F5 89.24(10)
F2 P1 F5 89.59(11)
F4 P1 F5 89.75(10)
F1 P1 F5 89.46(10)

loop_
_geom_bond_atom_site_label_1
_geom_bond_atom_site_label_2
_geom_bond_distance
Cu1 N2 2.025(2)
Cu1 N5 2.025(2)
Cu1 N1 2.044(2)
Cu1 N6 2.057(2)
N1 C1 1.341(4)
N1 C5 1.352(3)
C1 C2 1.387(4)
C1 C11 1.499(4)
N2 C10 1.343(4)
N2 C6 1.355(3)
C2 C3 1.375(4)
C2 H2 0.9500
C3 C4 1.403(4)
C3 H3 0.9500
N3 C23 1.148(4)
N4 C24 1.146(4)
C4 C5 1.402(4)
C4 C13 1.468(4)
N5 C25 1.334(3)
N5 C29 1.358(3)
C5 C6 1.453(4)
N6 C34 1.335(3)
N6 C30 1.344(3)
C6 C7 1.402(4)
C7 C8 1.407(4)
C7 C18 1.474(4)
N7 C47 1.143(4)
N8 C48 1.143(3)
C8 C9 1.369(4)
C8 H8 0.9500
C9 C10 1.397(4)
C9 H9 0.9500
C10 C12 1.496(4)
C11 H11A 0.9800
C11 H11B 0.9800
C11 H11C 0.9800
C12 H12A 0.9800
C12 H12B 0.9800
C12 H12C 0.9800
C13 C14 1.398(4)
C13 C18 1.447(4)
C14 C15 1.423(4)
C14 C23 1.445(4)
C15 C19 1.419(4)
C15 C16 1.422(4)
C16 C22 1.417(4)
C16 C17 1.424(4)
C17 C18 1.394(4)
C17 C24 1.454(4)
C19 C20 1.359(4)
C19 H19 0.9500
C20 C21 1.401(5)
C20 H20 0.9500
C21 C22 1.356(4)
C21 H21 0.9500
C22 H22 0.9500
C25 C26 1.392(4)
C25 C35 1.497(4)
C26 C27 1.357(4)
C26 H26 0.9500
C27 C28 1.406(3)
C27 H27 0.9500
C28 C29 1.400(4)
C28 C37 1.469(3)
C29 C30 1.456(3)
C30 C31 1.401(3)
C31 C32 1.409(4)
C31 C42 1.463(4)
C32 C33 1.371(4)
C32 H32 0.9500
C33 C34 1.400(4)
C33 H33 0.9500
C34 C36 1.487(4)
C35 H35A 0.9800
C35 H35B 0.9800
C35 H35C 0.9800
C36 H36A 0.9800
C36 H36B 0.9800
C36 H36C 0.9800
C37 C38 1.398(4)
C37 C42 1.448(3)
C38 C39 1.424(4)
C38 C47 1.447(4)
C39 C40 1.412(4)
C39 C43 1.425(4)
C40 C41 1.421(4)
C40 C46 1.422(4)
C41 C42 1.405(4)
C41 C48 1.441(4)
C43 C44 1.362(4)
C43 H43 0.9500
C44 C45 1.408(4)
C44 H44 0.9500
C45 C46 1.369(4)
C45 H45 0.9500
C46 H46 0.9500
P1 F3 1.5812(18)
P1 F6 1.5947(17)
P1 F2 1.5987(18)
P1 F4 1.6011(17)
P1 F1 1.6032(16)
P1 F5 1.6045(18)

loop_
_geom_torsion_atom_site_label_1
_geom_torsion_atom_site_label_2
_geom_torsion_atom_site_label_3
_geom_torsion_atom_site_label_4
_geom_torsion
N2 Cu1 N1 C1 169.2(2)
N5 Cu1 N1 C1 -47.4(2)
N6 Cu1 N1 C1 53.4(2)
N2 Cu1 N1 C5 -2.44(16)
N5 Cu1 N1 C5 140.97(15)
N6 Cu1 N1 C5 -118.14(16)
C5 N1 C1 C2 3.2(4)
Cu1 N1 C1 C2 -167.96(19)
C5 N1 C1 C11 179.4(2)
Cu1 N1 C1 C11 8.2(3)
N5 Cu1 N2 C10 51.6(2)
N1 Cu1 N2 C10 -170.1(2)
N6 Cu1 N2 C10 -53.9(2)
N5 Cu1 N2 C6 -136.02(16)
N1 Cu1 N2 C6 2.36(16)
N6 Cu1 N2 C6 118.56(16)
N1 C1 C2 C3 -4.0(4)
C11 C1 C2 C3 180.0(3)
C1 C2 C3 C4 -0.3(4)
C2 C3 C4 C5 5.0(4)
C2 C3 C4 C13 -175.9(3)
N2 Cu1 N5 C25 70.4(2)
N1 Cu1 N5 C25 -51.9(2)
N6 Cu1 N5 C25 -170.0(2)
N2 Cu1 N5 C29 -114.10(18)
N1 Cu1 N5 C29 123.58(17)
N6 Cu1 N5 C29 5.49(17)
C1 N1 C5 C4 2.0(3)
Cu1 N1 C5 C4 174.24(18)
C1 N1 C5 C6 -170.1(2)
Cu1 N1 C5 C6 2.2(3)
C3 C4 C5 N1 -6.0(4)
C13 C4 C5 N1 174.9(2)
C3 C4 C5 C6 165.8(2)
C13 C4 C5 C6 -13.3(3)
N2 Cu1 N6 C34 -53.6(3)
N5 Cu1 N6 C34 169.2(2)
N1 Cu1 N6 C34 39.7(3)
N2 Cu1 N6 C30 132.30(17)
N5 Cu1 N6 C30 -4.89(18)
N1 Cu1 N6 C30 -134.40(18)
C10 N2 C6 C7 -2.1(3)
Cu1 N2 C6 C7 -175.00(18)
C10 N2 C6 C5 171.0(2)
Cu1 N2 C6 C5 -1.9(3)
N1 C5 C6 N2 -0.2(3)
C4 C5 C6 N2 -172.6(2)
N1 C5 C6 C7 173.1(2)
C4 C5 C6 C7 0.7(3)
N2 C6 C7 C8 5.2(4)
C5 C6 C7 C8 -167.6(2)
N2 C6 C7 C18 -176.0(2)
C5 C6 C7 C18 11.2(3)
C6 C7 C8 C9 -4.2(4)
C18 C7 C8 C9 177.1(2)
C7 C8 C9 C10 0.4(4)
C6 N2 C10 C9 -2.1(4)
Cu1 N2 C10 C9 169.95(19)
C6 N2 C10 C12 -179.7(2)
Cu1 N2 C10 C12 -7.6(3)
C8 C9 C10 N2 3.0(4)
C8 C9 C10 C12 -179.7(3)
C5 C4 C13 C14 -162.5(2)
C3 C4 C13 C14 18.5(4)
C5 C4 C13 C18 13.9(3)
C3 C4 C13 C18 -165.1(2)
C18 C13 C14 C15 6.8(4)
C4 C13 C14 C15 -176.7(2)
C18 C13 C14 C23 -169.5(2)
C4 C13 C14 C23 6.9(4)
C13 C14 C15 C19 174.8(2)
C23 C14 C15 C19 -8.5(4)
C13 C14 C15 C16 -4.9(4)
C23 C14 C15 C16 171.8(2)
C19 C15 C16 C22 0.4(4)
C14 C15 C16 C22 -179.9(2)
C19 C15 C16 C17 178.9(2)
C14 C15 C16 C17 -1.4(4)
C22 C16 C17 C18 -175.8(2)
C15 C16 C17 C18 5.7(4)
C22 C16 C17 C24 7.9(4)
C15 C16 C17 C24 -170.6(2)
C16 C17 C18 C13 -3.8(4)
C24 C17 C18 C13 172.2(2)
C16 C17 C18 C7 179.5(2)
C24 C17 C18 C7 -4.6(4)
C14 C13 C18 C17 -2.5(3)
C4 C13 C18 C17 -179.0(2)
C14 C13 C18 C7 174.5(2)
C4 C13 C18 C7 -2.1(3)
C6 C7 C18 C17 166.4(2)
C8 C7 C18 C17 -14.9(4)
C6 C7 C18 C13 -10.3(3)
C8 C7 C18 C13 168.4(2)
C16 C15 C19 C20 0.9(4)
C14 C15 C19 C20 -178.8(3)
C15 C19 C20 C21 -1.1(4)
C19 C20 C21 C22 0.1(4)
C20 C21 C22 C16 1.2(4)
C15 C16 C22 C21 -1.4(4)
C17 C16 C22 C21 -179.9(3)
C13 C14 C23 N3 167(3)
C15 C14 C23 N3 -10(3)
C18 C17 C24 N4 -159(2)
C16 C17 C24 N4 17(2)
C29 N5 C25 C26 -3.5(4)
Cu1 N5 C25 C26 171.76(19)
C29 N5 C25 C35 175.8(2)
Cu1 N5 C25 C35 -8.9(3)
N5 C25 C26 C27 5.3(4)
C35 C25 C26 C27 -174.0(3)
C25 C26 C27 C28 -0.1(4)
C26 C27 C28 C29 -6.1(4)
C26 C27 C28 C37 174.2(2)
C25 N5 C29 C28 -3.4(4)
Cu1 N5 C29 C28 -179.23(19)
C25 N5 C29 C30 170.6(2)
Cu1 N5 C29 C30 -5.2(3)
C27 C28 C29 N5 8.1(4)
C37 C28 C29 N5 -172.2(2)
C27 C28 C29 C30 -165.6(2)
C37 C28 C29 C30 14.0(4)
C34 N6 C30 C31 3.7(4)
Cu1 N6 C30 C31 178.21(19)
C34 N6 C30 C29 -171.0(2)
Cu1 N6 C30 C29 3.6(3)
N5 C29 C30 N6 1.1(3)
C28 C29 C30 N6 175.3(2)
N5 C29 C30 C31 -173.8(2)
C28 C29 C30 C31 0.4(4)
N6 C30 C31 C32 -10.1(4)
C29 C30 C31 C32 164.3(2)
N6 C30 C31 C42 170.5(2)
C29 C30 C31 C42 -15.0(4)
C30 C31 C32 C33 8.7(4)
C42 C31 C32 C33 -172.0(3)
C31 C32 C33 C34 -1.4(4)
C30 N6 C34 C33 4.4(4)
Cu1 N6 C34 C33 -169.3(2)
C30 N6 C34 C36 -178.2(3)
Cu1 N6 C34 C36 8.1(4)
C32 C33 C34 N6 -5.5(4)
C32 C33 C34 C36 177.3(3)
C29 C28 C37 C38 163.7(2)
C27 C28 C37 C38 -16.7(4)
C29 C28 C37 C42 -13.7(4)
C27 C28 C37 C42 166.0(2)
C42 C37 C38 C39 -0.1(4)
C28 C37 C38 C39 -177.5(2)
C42 C37 C38 C47 177.5(2)
C28 C37 C38 C47 0.2(4)
C37 C38 C39 C40 2.2(4)
C47 C38 C39 C40 -175.7(2)
C37 C38 C39 C43 179.6(2)
C47 C38 C39 C43 1.8(4)
C38 C39 C40 C41 -1.7(4)
C43 C39 C40 C41 -179.2(2)
C38 C39 C40 C46 176.8(2)
C43 C39 C40 C46 -0.8(4)
C39 C40 C41 C42 -0.9(4)
C46 C40 C41 C42 -179.3(2)
C39 C40 C41 C48 174.5(2)
C46 C40 C41 C48 -3.8(4)
C40 C41 C42 C37 3.0(4)
C48 C41 C42 C37 -172.2(2)
C40 C41 C42 C31 178.7(2)
C48 C41 C42 C31 3.6(4)
C38 C37 C42 C41 -2.4(4)
C28 C37 C42 C41 175.1(2)
C38 C37 C42 C31 -178.3(2)
C28 C37 C42 C31 -0.7(3)
C30 C31 C42 C41 -160.7(2)
C32 C31 C42 C41 20.1(4)
C30 C31 C42 C37 15.0(4)
C32 C31 C42 C37 -164.2(2)
C40 C39 C43 C44 0.8(4)
C38 C39 C43 C44 -176.7(3)
C39 C43 C44 C45 -0.5(4)
C43 C44 C45 C46 0.3(4)
C44 C45 C46 C40 -0.3(4)
C39 C40 C46 C45 0.5(4)
C41 C40 C46 C45 178.9(3)
C37 C38 C47 N7 169(2)
C39 C38 C47 N7 -13(3)
C42 C41 C48 N8 154(3)
C40 C41 C48 N8 -21(4)
